data_7200787
loop_
_publ_author_name
'Bacchi, Alessia'
'Carcelli, Mauro'
'Chiodo, Tiziana'
'Cantoni, Giulia'
'De Filippo, Cecilia'
'Pipolo, Silvio'

_publ_section_title
;
 A discussion on the solid state organization of 4-pyridyl imino
 compounds and on the co-crystallization between their molecular
 precursors
;
_journal_issue 7
_journal_name_full CrystEngComm
_journal_page_first 1433
_journal_paper_doi 10.1039/b821909e
_journal_volume 11
_journal_year 2009
_chemical_formula_sum 'C13 H12 N2 O'
_chemical_formula_weight 212.25
_chemical_name_systematic
;
?
;
_space_group_IT_number 14
_symmetry_cell_setting monoclinic
_symmetry_space_group_name_Hall '-P 2ybc'
_symmetry_space_group_name_H-M 'P 1 21/c 1'
_atom_sites_solution_hydrogens geom
_atom_sites_solution_primary direct
_atom_sites_solution_secondary difmap
_audit_creation_method SHELXL-97
_cell_angle_alpha 90.00
_cell_angle_beta 113.814(4)
_cell_angle_gamma 90.00
_cell_formula_units_Z 4
_cell_length_a 11.737(2)
_cell_length_b 7.473(2)
_cell_length_c 13.759(3)
_cell_measurement_reflns_used 800
_cell_measurement_temperature 293(2)
_cell_measurement_theta_max 18
_cell_measurement_theta_min 4
_cell_volume 1104.1(4)
_computing_structure_refinement 'SHELXL-97 (Sheldrick, 1997)'
_computing_structure_solution 'SIR97 (Altomare et al., 1997)'
_diffrn_ambient_temperature 293(2)
_diffrn_detector_area_resol_mean 8.2
_diffrn_measured_fraction_theta_full 1.000
_diffrn_measured_fraction_theta_max 1.000
_diffrn_measurement_device_type 'APEX diffractometer'
_diffrn_measurement_method '\w scan'
_diffrn_radiation_monochromator graphite
_diffrn_radiation_source 'fine-focus sealed tube'
_diffrn_radiation_type MoK\a
_diffrn_radiation_wavelength 0.71073
_diffrn_reflns_av_R_equivalents 0.0402
_diffrn_reflns_av_sigmaI/netI 0.0212
_diffrn_reflns_limit_h_max 10
_diffrn_reflns_limit_h_min -10
_diffrn_reflns_limit_k_max 6
_diffrn_reflns_limit_k_min -6
_diffrn_reflns_limit_l_max 12
_diffrn_reflns_limit_l_min -12
_diffrn_reflns_number 5973
_diffrn_reflns_theta_full 18.91
_diffrn_reflns_theta_max 18.91
_diffrn_reflns_theta_min 1.90
_exptl_absorpt_coefficient_mu 0.083
_exptl_absorpt_correction_T_max 0.7443
_exptl_absorpt_correction_T_min 0.5981
_exptl_absorpt_correction_type multi-scan
_exptl_absorpt_process_details 'SADABS procedure'
_exptl_crystal_colour yellow
_exptl_crystal_density_diffrn 1.277
_exptl_crystal_density_method 'not measured'
_exptl_crystal_description prism
_exptl_crystal_F_000 448
_exptl_crystal_size_max 0.12
_exptl_crystal_size_mid 0.07
_exptl_crystal_size_min 0.04
_refine_diff_density_max 0.415
_refine_diff_density_min -0.169
_refine_diff_density_rms 0.034
_refine_ls_extinction_method none
_refine_ls_goodness_of_fit_ref 1.076
_refine_ls_hydrogen_treatment constr
_refine_ls_matrix_type full
_refine_ls_number_parameters 146
_refine_ls_number_reflns 879
_refine_ls_number_restraints 38
_refine_ls_restrained_S_all 1.113
_refine_ls_R_factor_all 0.0684
_refine_ls_R_factor_gt 0.0558
_refine_ls_shift/su_max 0.002
_refine_ls_shift/su_mean 0.000
_refine_ls_structure_factor_coef Fsqd
_refine_ls_weighting_details 'calc w=1/[\s^2^(Fo^2^)+(0.0598P)^2^+1.3511P] where P=(Fo^2^+2Fc^2^)/3'
_refine_ls_weighting_scheme calc
_refine_ls_wR_factor_gt 0.1370
_refine_ls_wR_factor_ref 0.1477
_reflns_number_gt 713
_reflns_number_total 879
_reflns_threshold_expression >2sigma(I)
_cod_data_source_file b821909e.txt
_cod_data_source_block 4
_cod_original_sg_symbol_H-M p21/c
_cod_database_code 7200787

loop_
_symmetry_equiv_pos_as_xyz
'x, y, z'
'-x, y+1/2, -z+1/2'
'-x, -y, -z'
'x, -y-1/2, z-1/2'

loop_
_atom_site_label
_atom_site_type_symbol
_atom_site_fract_x
_atom_site_fract_y
_atom_site_fract_z
_atom_site_U_iso_or_equiv
_atom_site_adp_type
_atom_site_occupancy
_atom_site_symmetry_multiplicity
_atom_site_calc_flag
_atom_site_refinement_flags
_atom_site_disorder_assembly
_atom_site_disorder_group
N1 N -0.4393(4) 0.2994(5) -0.3087(3) 0.0630(12) Uani 1 1 d U . .
N2 N -0.0572(5) 0.2649(6) 0.0310(4) 0.0803(14) Uani 1 1 d U . .
O1 O 0.3739(4) 0.3347(5) 0.4856(3) 0.1218(18) Uani 1 1 d U . .
H1O H 0.4374 0.3200 0.5395 0.183 Uiso 1 1 calc R . .
C1 C -0.3266(5) 0.3642(6) -0.2841(4) 0.0637(14) Uani 1 1 d U . .
H1 H -0.3093 0.4198 -0.3371 0.076 Uiso 1 1 calc R . .
C2 C -0.2330(4) 0.3532(6) -0.1833(4) 0.0628(14) Uani 1 1 d U . .
H2 H -0.1541 0.3988 -0.1688 0.075 Uiso 1 1 calc R . .
C3 C -0.2595(5) 0.2732(6) -0.1050(4) 0.0590(14) Uani 1 1 d U . .
C4 C -0.3766(5) 0.2108(7) -0.1307(4) 0.0692(15) Uani 1 1 d U . .
H4 H -0.3983 0.1587 -0.0792 0.083 Uiso 1 1 calc R . .
C5 C -0.4609(4) 0.2252(7) -0.2315(5) 0.0658(15) Uani 1 1 d U . .
H5 H -0.5401 0.1793 -0.2476 0.079 Uiso 1 1 calc R . .
C6 C -0.1631(6) 0.2450(7) 0.0097(5) 0.0800(17) Uani 1 1 d U . .
H6 H -0.1896 0.2119 0.0624 0.096 Uiso 1 1 calc R . .
C7 C 0.0302(4) 0.2375(6) 0.1418(4) 0.0548(13) Uani 1 1 d U . .
C8 C 0.1393(5) 0.1558(6) 0.1550(4) 0.0604(14) Uani 1 1 d U . .
H8 H 0.1526 0.1164 0.0963 0.072 Uiso 1 1 calc R . .
C9 C 0.2292(4) 0.1321(6) 0.2553(4) 0.0581(13) Uani 1 1 d U . .
H9 H 0.3022 0.0725 0.2639 0.070 Uiso 1 1 calc R . .
C10 C 0.2146(4) 0.1941(6) 0.3436(4) 0.0543(13) Uani 1 1 d U . .
C11 C 0.1044(5) 0.2783(6) 0.3281(4) 0.0613(14) Uani 1 1 d U . .
H11 H 0.0924 0.3219 0.3866 0.074 Uiso 1 1 calc R . .
C12 C 0.0119(4) 0.2995(6) 0.2287(4) 0.0592(14) Uani 1 1 d U . .
H12 H -0.0625 0.3552 0.2200 0.071 Uiso 1 1 calc R . .
C13 C 0.3155(5) 0.1746(7) 0.4529(4) 0.0882(18) Uani 1 1 d U . .
H13A H 0.2799 0.1351 0.5017 0.106 Uiso 1 1 calc R . .
H13B H 0.3752 0.0853 0.4522 0.106 Uiso 1 1 calc R . .

loop_
_atom_site_aniso_label
_atom_site_aniso_U_11
_atom_site_aniso_U_22
_atom_site_aniso_U_33
_atom_site_aniso_U_23
_atom_site_aniso_U_13
_atom_site_aniso_U_12
N1 0.058(3) 0.060(3) 0.051(3) 0.002(2) 0.000(2) 0.003(2)
N2 0.071(3) 0.068(3) 0.089(3) -0.018(2) 0.019(3) -0.008(3)
O1 0.136(4) 0.079(3) 0.072(3) 0.008(2) -0.039(2) -0.025(3)
C1 0.078(4) 0.059(3) 0.057(3) 0.007(3) 0.030(3) 0.000(3)
C2 0.039(3) 0.061(3) 0.077(4) -0.014(3) 0.012(3) -0.007(2)
C3 0.062(4) 0.058(3) 0.038(3) -0.003(2) 0.000(3) 0.015(3)
C4 0.077(4) 0.067(4) 0.062(4) 0.009(3) 0.027(3) 0.004(3)
C5 0.044(3) 0.063(3) 0.083(4) -0.001(3) 0.018(3) -0.002(3)
C6 0.078(4) 0.070(4) 0.096(4) -0.005(3) 0.039(4) 0.004(3)
C7 0.057(3) 0.051(3) 0.039(3) -0.003(2) 0.000(3) -0.004(2)
C8 0.065(3) 0.063(3) 0.050(3) -0.005(3) 0.020(3) 0.005(3)
C9 0.047(3) 0.056(3) 0.066(3) 0.001(3) 0.017(3) 0.002(2)
C10 0.051(3) 0.049(3) 0.045(3) 0.000(2) 0.001(3) -0.004(2)
C11 0.073(4) 0.065(3) 0.043(3) -0.005(2) 0.020(3) 0.007(3)
C12 0.043(3) 0.060(3) 0.067(3) 0.001(3) 0.014(3) 0.008(2)
C13 0.093(4) 0.065(4) 0.063(3) 0.002(3) -0.014(3) -0.003(3)

loop_
_atom_type_symbol
_atom_type_description
_atom_type_scat_dispersion_real
_atom_type_scat_dispersion_imag
_atom_type_scat_source
C C 0.0033 0.0016 'International Tables Vol C Tables 4.2.6.8 and 6.1.1.4'
H H 0.0000 0.0000 'International Tables Vol C Tables 4.2.6.8 and 6.1.1.4'
N N 0.0061 0.0033 'International Tables Vol C Tables 4.2.6.8 and 6.1.1.4'
O O 0.0106 0.0060 'International Tables Vol C Tables 4.2.6.8 and 6.1.1.4'

loop_
_geom_angle_atom_site_label_1
_geom_angle_atom_site_label_2
_geom_angle_atom_site_label_3
_geom_angle
_geom_angle_site_symmetry_1
_geom_angle_site_symmetry_3
_geom_angle_publ_flag
C5 N1 C1 116.7(4) . . ?
C6 N2 C7 118.1(5) . . ?
N1 C1 C2 123.0(4) . . ?
C3 C2 C1 118.2(4) . . ?
C4 C3 C2 118.2(4) . . ?
C4 C3 C6 117.9(5) . . ?
C2 C3 C6 123.9(5) . . ?
C5 C4 C3 119.2(5) . . ?
N1 C5 C4 124.6(5) . . ?
N2 C6 C3 120.5(6) . . ?
C8 C7 C12 120.1(4) . . ?
C8 C7 N2 115.2(4) . . ?
C12 C7 N2 124.5(5) . . ?
C7 C8 C9 119.5(4) . . ?
C8 C9 C10 121.8(4) . . ?
C9 C10 C11 117.6(4) . . ?
C9 C10 C13 121.6(5) . . ?
C11 C10 C13 120.8(5) . . ?
C12 C11 C10 121.6(4) . . ?
C11 C12 C7 119.3(4) . . ?
O1 C13 C10 109.5(4) . . ?

loop_
_geom_bond_atom_site_label_1
_geom_bond_atom_site_label_2
_geom_bond_distance
_geom_bond_site_symmetry_2
_geom_bond_publ_flag
N1 C5 1.310(6) . ?
N1 C1 1.319(6) . ?
N2 C6 1.165(6) . ?
N2 C7 1.468(6) . ?
O1 C13 1.362(6) . ?
C1 C2 1.381(6) . ?
C2 C3 1.373(6) . ?
C3 C4 1.356(6) . ?
C3 C6 1.541(7) . ?
C4 C5 1.344(7) . ?
C7 C8 1.363(6) . ?
C7 C12 1.378(6) . ?
C8 C9 1.368(6) . ?
C9 C10 1.374(6) . ?
C10 C11 1.376(6) . ?
C10 C13 1.499(6) . ?
C11 C12 1.369(6) . ?

loop_
_cod_related_entry_id
_cod_related_entry_database
_cod_related_entry_code
1 ChemSpider 30653574
